data_2010992
loop_
_publ_author_name
'Krivovichev, Sergey V.'
'Kir'yanova, Elena V.'
'Filatov, Stanislav K.'
'Burns, Peter C.'

_publ_section_title
;
 \b-K~2~Cr~2~O~7~
;
_journal_issue 6
_journal_name_full 'Acta Crystallographica Section C'
_journal_page_first 629
_journal_page_last 630
_journal_paper_doi 10.1107/S0108270100003917
_journal_volume 56
_journal_year 2000
_chemical_formula_moiety 'K2 Cr2 O7'
_chemical_formula_sum 'Cr2 K2 O7'
_chemical_formula_weight 294.20
_chemical_name_common 'dipotassium dichromate'
_chemical_name_systematic 'dipotassium dichromate'
_space_group_IT_number 15
_symmetry_cell_setting monoclinic
_symmetry_space_group_name_Hall '-C 2yc'
_symmetry_space_group_name_H-M 'C 1 2/c 1'
_cell_angle_alpha 90.00
_cell_angle_beta 91.923(2)
_cell_angle_gamma 90.00
_cell_formula_units_Z 4
_cell_length_a 13.0339(17)
_cell_length_b 7.3750(10)
_cell_length_c 7.4672(10)
_cell_measurement_reflns_used 523
_cell_measurement_temperature 293(2)
_cell_measurement_theta_max 23
_cell_measurement_theta_min 3
_cell_volume 717.38(17)
_computing_cell_refinement 'SAINT-NT (Bruker, 1998)'
_computing_data_collection 'SMART-NT (Bruker, 1998)'
_computing_data_reduction SAINT-NT
_computing_molecular_graphics 'CRYSTALMAKER (Palmer, 1999)'
_computing_publication_material SHELXTL
_computing_structure_refinement SHELXTL
_computing_structure_solution 'SHELXTL (Bruker, 1997)'
_database_code_amcsd 0010323
_diffrn_ambient_temperature 293(2)
_diffrn_measured_fraction_theta_full .911
_diffrn_measured_fraction_theta_max .911
_diffrn_measurement_device_type 'Bruker PLATFORM with a SMART CCD area detector'
_diffrn_measurement_method \w
_diffrn_radiation_monochromator graphite
_diffrn_radiation_source 'fine-focus sealed tube'
_diffrn_radiation_type MoK\a
_diffrn_radiation_wavelength .71073
_diffrn_reflns_av_R_equivalents .045
_diffrn_reflns_av_sigmaI/netI .029
_diffrn_reflns_limit_h_max 17
_diffrn_reflns_limit_h_min -16
_diffrn_reflns_limit_k_max 9
_diffrn_reflns_limit_k_min -9
_diffrn_reflns_limit_l_max 9
_diffrn_reflns_limit_l_min -6
_diffrn_reflns_number 1779
_diffrn_reflns_theta_full 28.26
_diffrn_reflns_theta_max 28.26
_diffrn_reflns_theta_min 3.13
_diffrn_standards_decay_% none
_diffrn_standards_interval_time 100
_diffrn_standards_number 3
_exptl_absorpt_coefficient_mu 4.175
_exptl_absorpt_correction_T_max .686
_exptl_absorpt_correction_T_min .317
_exptl_absorpt_correction_type \y-scan
_exptl_absorpt_process_details 'empirical (SAINT-NT; Bruker, 1998)'
_exptl_crystal_colour orange
_exptl_crystal_density_diffrn 2.724
_exptl_crystal_density_meas ?
_exptl_crystal_density_method 'not measured'
_exptl_crystal_description plate
_exptl_crystal_F_000 568
_exptl_crystal_size_max .46
_exptl_crystal_size_mid .24
_exptl_crystal_size_min .09
_refine_diff_density_max .495
_refine_diff_density_min -.516
_refine_ls_extinction_coef .0074(11)
_refine_ls_extinction_method 'SHELXL97 (Sheldrick, 1997)'
_refine_ls_goodness_of_fit_ref 1.107
_refine_ls_hydrogen_treatment none
_refine_ls_matrix_type full
_refine_ls_number_parameters 52
_refine_ls_number_reflns 798
_refine_ls_number_restraints 0
_refine_ls_restrained_S_all 1.107
_refine_ls_R_factor_all .032
_refine_ls_R_factor_gt .029
_refine_ls_shift/su_max <0.001
_refine_ls_shift/su_mean .000
_refine_ls_structure_factor_coef Fsqd
_refine_ls_weighting_details 'calc w = 1/[\s^2^(Fo^2^)+(0.0513P)^2^+0.5383P] where P=(Fo^2^+2Fc^2^)/3'
_refine_ls_weighting_scheme calc
_refine_ls_wR_factor_ref .084
_reflns_number_gt 718
_reflns_number_total 798
_reflns_threshold_expression I>2\s(I)
_cod_data_source_file fg1580.cif
_cod_data_source_block I
_cod_depositor_comments
;
The following automatic conversions were performed:

'_exptl_crystal_density_meas' value 'not measured' was changed to '?'
- the value is perceived as not measured.

Automatic conversion script
Id: cif_fix_values 3008 2015-01-20 13:52:24Z robertas 
;
_cod_original_sg_symbol_H-M 'C 2/c'
_cod_database_code 2010992
_cod_database_fobs_code 2010992
_amcsd_formula_title K2Cr2O7

loop_
_space_group_symop_operation_xyz
'x, y, z'
'-x, y, -z+1/2'
'x+1/2, y+1/2, z'
'-x+1/2, y+1/2, -z+1/2'
'-x, -y, -z'
'x, -y, z-1/2'
'-x+1/2, -y+1/2, -z'
'x+1/2, -y+1/2, z-1/2'

loop_
_atom_site_label
_atom_site_fract_x
_atom_site_fract_y
_atom_site_fract_z
_atom_site_U_iso_or_equiv
_atom_site_adp_type
_atom_site_calc_flag
_atom_site_refinement_flags
_atom_site_occupancy
_atom_site_disorder_assembly
_atom_site_disorder_group
_atom_site_type_symbol
Cr 0.39714(3) .17429(5) 0.13497(5) .0213(2) Uani d . 1 . . Cr
K 0.14473(5) .15065(9) 0.35562(8) .0328(2) Uani d . 1 . . K
O1 0.44153(18) .3071(3) -0.0176(3) .0337(5) Uani d . 1 . . O
O2 0.33753(18) .2974(3) 0.2780(3) .0341(5) Uani d . 1 . . O
O3 0.5 .0595(4) 0.25 .0283(6) Uani d S 1 . . O
O4 0.32025(19) .0254(3) 0.0494(3) .0408(6) Uani d . 1 . . O

loop_
_atom_site_aniso_label
_atom_site_aniso_U_11
_atom_site_aniso_U_22
_atom_site_aniso_U_33
_atom_site_aniso_U_12
_atom_site_aniso_U_13
_atom_site_aniso_U_23
Cr .0206(3) .0226(3) .0207(3) -.00247(14) .00292(18) -.00125(14)
K .0336(4) .0382(4) .0266(4) -.0056(3) .0002(3) -.0043(2)
O1 .0334(12) .0398(11) .0281(10) -.0049(9) .0069(9) .0076(8)
O2 .0379(12) .0373(10) .0277(10) .0088(9) .0082(9) -.0012(8)
O3 .0256(13) .0251(12) .0343(15) 0 .0020(11) 0
O4 .0371(12) .0368(11) .0479(13) -.0112(9) -.0072(11) -.0054(10)

loop_
_atom_type_symbol
_atom_type_description
_atom_type_scat_dispersion_real
_atom_type_scat_dispersion_imag
_atom_type_scat_source
O O .0106 .0060 'International Tables Vol C Tables 4.2.6.8 and 6.1.1.4'
K K .2009 .2494 'International Tables Vol C Tables 4.2.6.8 and 6.1.1.4'
Cr Cr .3209 .6236 'International Tables Vol C Tables 4.2.6.8 and 6.1.1.4'

loop_
_geom_angle_atom_site_label_1
_geom_angle_atom_site_label_2
_geom_angle_atom_site_label_3
_geom_angle_site_symmetry_1
_geom_angle_site_symmetry_3
_geom_angle
_geom_angle_publ_flag
O4 Cr O2 . . 109.82(13) y
O4 Cr O1 . . 111.46(12) y
O2 Cr O1 . . 108.33(12) y
O4 Cr O3 . . 108.45(11) y
O2 Cr O3 . . 108.56(9) y
O1 Cr O3 . . 110.17(9) y
Cr O3 Cr 2_655 . 123.25(15) y
O1 K O2 7 7_556 155.77(7) n
O1 K O2 7 4_545 79.30(6) n
O2 K O2 7_556 4_545 118.43(6) n
O1 K O2 7 . 96.20(7) n
O2 K O2 7_556 . 96.02(6) n
O2 K O2 4_545 . 101.49(5) n
O1 K O1 7 8_456 86.37(7) n
O2 K O1 7_556 8_456 72.84(7) n
O2 K O1 4_545 8_456 107.91(7) n
O2 K O1 . 8_456 150.43(6) n
O1 K O4 7 4 100.01(6) n
O2 K O4 7_556 4 67.47(7) n
O2 K O4 4_545 4 164.51(7) n
O2 K O4 . 4 63.09(7) n
O1 K O4 8_456 4 87.42(7) n
O1 K O4 7 6_556 141.59(7) n
O2 K O4 7_556 6_556 62.63(7) n
O2 K O4 4_545 6_556 72.24(7) n
O2 K O4 . 6_556 65.75(7) n
O1 K O4 8_456 6_556 126.46(7) n
O4 K O4 4 6_556 100.75(6) n
O1 K O1 7 4_545 108.35(7) n
O2 K O1 7_556 4_545 75.01(6) n
O2 K O1 4_545 4_545 53.33(6) n
O2 K O1 . 4_545 138.36(7) n
O1 K O1 8_456 4_545 66.42(7) n
O4 K O1 4 4_545 139.30(7) n
O4 K O1 6_556 4_545 74.36(7) n
O1 K O4 7 . 71.22(6) n
O2 K O4 7_556 . 131.63(6) n
O2 K O4 4_545 . 56.30(6) n
O2 K O4 . . 48.95(6) n
O1 K O4 8_456 . 154.12(6) n
O4 K O4 4 . 108.63(6) n
O4 K O4 6_556 . 71.65(5) n
O1 K O4 4_545 . 107.83(6) n

loop_
_geom_bond_atom_site_label_1
_geom_bond_atom_site_label_2
_geom_bond_site_symmetry_2
_geom_bond_distance
_geom_bond_publ_flag
Cr O1 . 1.624(2) y
Cr O2 . 1.620(2) y
Cr O3 . 1.7819(13) y
Cr O4 . 1.605(2) y
K O1 7 2.746(2) y
K O1 8_456 2.859(2) y
K O1 4_545 3.039(2) y
K O2 7_556 2.764(2) y
K O2 4_545 2.802(2) y
K O2 . 2.814(3) y
K O4 4 2.886(2) y
K O4 6_556 2.965(2) y

loop_
_cod_related_entry_id
_cod_related_entry_database
_cod_related_entry_code
1 AMCSD 0010323
